data_7714624
loop_
_publ_author_name
'Lamprecht, Anna'
'Arrowsmith, Merle'
'Dietz, Maximilian'
'Fuchs, Sonja'
'Rempel, Anna'
'H&#xe4;rterich, Marcel'
'Braunschweig, Holger'

_publ_section_title
;
 Synthesis, reduction and C-H activation chemistry of azaborinines with
 redox-active organoboryl substituents.
;
_journal_issue 3
_journal_name_full 'Dalton transactions (Cambridge, England : 2003)'
_journal_page_first 1004
_journal_page_last 1013
_journal_paper_doi 10.1039/d3dt03826b
_journal_volume 53
_journal_year 2024
_chemical_formula_moiety 'C46 H33 B2 N'
_chemical_formula_sum 'C46 H33 B2 N'
_chemical_formula_weight 621.35
_space_group_crystal_system monoclinic
_space_group_IT_number 14
_space_group_name_Hall '-P 2ybc'
_space_group_name_H-M_alt 'P 1 21/c 1'
_atom_sites_solution_hydrogens geom
_audit_creation_method SHELXL-2018/3
_audit_update_record
;
2023-10-13 deposited with the CCDC.	2023-12-06 downloaded from the CCDC.
;
_cell_angle_alpha 90
_cell_angle_beta 103.401(16)
_cell_angle_gamma 90
_cell_formula_units_Z 4
_cell_length_a 11.907(5)
_cell_length_b 11.428(3)
_cell_length_c 25.172(7)
_cell_measurement_reflns_used 3927
_cell_measurement_temperature 100(2)
_cell_measurement_theta_max 26.90
_cell_measurement_theta_min 2.44
_cell_volume 3332.0(19)
_computing_cell_refinement 'Saint+ ver. V8.40A (Bruker AXS)'
_computing_data_collection 'APEX2 ver. 2014.9 (Bruker AXS)'
_computing_data_reduction 'Saint+ ver. V8.40A (Bruker AXS)'
_computing_molecular_graphics 'ShelXLe (Huebschle et all, 2011)'
_computing_publication_material 'SHELXL-2018/3 (Sheldrick, 2018)'
_computing_structure_refinement 'SHELXL-2018/3 (Sheldrick, 2018)'
_computing_structure_solution 'SHELXT (Sheldrick, 2014)'
_diffrn_ambient_temperature 100(2)
_diffrn_detector 'CMOS area detector (Photon II)'
_diffrn_measured_fraction_theta_full 0.995
_diffrn_measured_fraction_theta_max 0.995
_diffrn_measurement_device_type 'Bruker D8 Quest'
_diffrn_measurement_method '\f and \w scans'
_diffrn_radiation_type MoK\a
_diffrn_radiation_wavelength 0.71073
_diffrn_reflns_av_R_equivalents 0.1446
_diffrn_reflns_av_unetI/netI 0.1370
_diffrn_reflns_Laue_measured_fraction_full 0.995
_diffrn_reflns_Laue_measured_fraction_max 0.995
_diffrn_reflns_limit_h_max 11
_diffrn_reflns_limit_h_min -14
_diffrn_reflns_limit_k_max 13
_diffrn_reflns_limit_k_min -13
_diffrn_reflns_limit_l_max 30
_diffrn_reflns_limit_l_min -30
_diffrn_reflns_number 24347
_diffrn_reflns_point_group_measured_fraction_full 0.995
_diffrn_reflns_point_group_measured_fraction_max 0.995
_diffrn_reflns_theta_full 25.680
_diffrn_reflns_theta_max 25.680
_diffrn_reflns_theta_min 2.438
_diffrn_source 'microfocus sealed tube (Incoatec ImS)'
_exptl_absorpt_coefficient_mu 0.070
_exptl_absorpt_correction_T_max 0.7454
_exptl_absorpt_correction_T_min 0.6010
_exptl_absorpt_correction_type multi-scan
_exptl_absorpt_process_details 'SadAbs 2016/2 (Bruker AXS)'
_exptl_crystal_colour yellow
_exptl_crystal_density_diffrn 1.239
_exptl_crystal_description block
_exptl_crystal_F_000 1304
_exptl_crystal_size_max 0.243
_exptl_crystal_size_mid 0.177
_exptl_crystal_size_min 0.129
_refine_diff_density_max 0.280
_refine_diff_density_min -0.246
_refine_diff_density_rms 0.061
_refine_ls_extinction_coef 0.0059(10)
_refine_ls_extinction_expression Fc^*^=kFc[1+0.001xFc^2^\l^3^/sin(2\q)]^-1/4^
_refine_ls_extinction_method 'SHELXL-2018/3 (Sheldrick 2018)'
_refine_ls_goodness_of_fit_ref 0.965
_refine_ls_hydrogen_treatment constr
_refine_ls_matrix_type full
_refine_ls_number_parameters 443
_refine_ls_number_reflns 6290
_refine_ls_number_restraints 0
_refine_ls_restrained_S_all 0.965
_refine_ls_R_factor_all 0.1466
_refine_ls_R_factor_gt 0.0651
_refine_ls_shift/su_max 0.000
_refine_ls_shift/su_mean 0.000
_refine_ls_structure_factor_coef Fsqd
_refine_ls_weighting_details 'w=1/[\s^2^(Fo^2^)+(0.0812P)^2^] where P=(Fo^2^+2Fc^2^)/3'
_refine_ls_weighting_scheme calc
_refine_ls_wR_factor_gt 0.1525
_refine_ls_wR_factor_ref 0.1898
_reflns_Friedel_coverage 0.000
_reflns_number_gt 3216
_reflns_number_total 6290
_reflns_threshold_expression 'I > 2\s(I)'
_cod_data_source_file d3dt03826b2.cif
_cod_data_source_block test_a
_cod_depositor_comments 'Adding full bibliography for 7714624--7714631.cif.'
_cod_original_cell_volume 3332(2)
_cod_original_sg_symbol_H-M 'P 21/c'
_cod_database_code 7714624
_shelx_shelxl_version_number 2018/3
_shelx_space_group_comment
;
The symmetry employed for this shelxl refinement is uniquely defined
by the following loop, which should always be used as a source of
symmetry information in preference to the above space-group names.
They are only intended as comments.
;
_shelx_estimated_absorpt_t_min 0.983
_shelx_estimated_absorpt_t_max 0.991

loop_
_space_group_symop_operation_xyz
'x, y, z'
'-x, y+1/2, -z+1/2'
'-x, -y, -z'
'x, -y-1/2, z-1/2'

loop_
_atom_site_label
_atom_site_type_symbol
_atom_site_fract_x
_atom_site_fract_y
_atom_site_fract_z
_atom_site_U_iso_or_equiv
_atom_site_adp_type
_atom_site_occupancy
_atom_site_site_symmetry_order
_atom_site_calc_flag
_atom_site_refinement_flags_posn
_atom_site_refinement_flags_adp
_atom_site_refinement_flags_occupancy
_atom_site_disorder_assembly
_atom_site_disorder_group
B1_1 B 0.6973(3) 0.8481(3) 0.73139(14) 0.0243(8) Uani 1 1 d . . . . .
C1_1 C 0.7677(3) 0.8134(3) 0.78597(12) 0.0261(7) Uani 1 1 d . . . . .
C2_1 C 0.8187(3) 0.7031(3) 0.79201(12) 0.0268(8) Uani 1 1 d . . . . .
C3_1 C 0.7993(3) 0.6210(3) 0.74806(11) 0.0254(7) Uani 1 1 d . . . . .
C4_1 C 0.7327(3) 0.6526(3) 0.69682(13) 0.0303(8) Uani 1 1 d . . . . .
N1_1 N 0.6834(2) 0.7644(2) 0.68831(10) 0.0252(6) Uani 1 1 d . . . . .
B2_1 B 0.6170(4) 0.7955(3) 0.63258(15) 0.0322(10) Uani 1 1 d . . . . .
C5_1 C 0.6618(3) 0.8094(3) 0.57927(12) 0.0311(8) Uani 1 1 d . . . . .
C6_1 C 0.7700(4) 0.8048(3) 0.56706(15) 0.0420(10) Uani 1 1 d . . . . .
H6_1 H 0.836280 0.786110 0.594879 0.050 Uiso 1 1 calc R U . . .
C7_1 C 0.7814(4) 0.8276(3) 0.51413(15) 0.0477(11) Uani 1 1 d . . . . .
H7_1 H 0.855306 0.824544 0.505970 0.057 Uiso 1 1 calc R U . . .
C8_1 C 0.6857(4) 0.8544(3) 0.47378(15) 0.0487(11) Uani 1 1 d . . . . .
H8_1 H 0.693986 0.870604 0.437871 0.058 Uiso 1 1 calc R U . . .
C9_1 C 0.5758(4) 0.8581(3) 0.48509(14) 0.0458(11) Uani 1 1 d . . . . .
H9_1 H 0.510089 0.876770 0.456961 0.055 Uiso 1 1 calc R U . . .
C10_1 C 0.5636(4) 0.8348(3) 0.53667(13) 0.0351(9) Uani 1 1 d . . . . .
C11_1 C 0.4576(4) 0.8336(3) 0.55822(13) 0.0359(9) Uani 1 1 d . . . . .
C12_1 C 0.3455(4) 0.8404(3) 0.52958(15) 0.0432(10) Uani 1 1 d . . . . .
H12_1 H 0.327605 0.851684 0.491144 0.052 Uiso 1 1 calc R U . . .
C13_1 C 0.2578(4) 0.8304(3) 0.55748(16) 0.0511(11) Uani 1 1 d . . . . .
H13_1 H 0.179498 0.833596 0.537708 0.061 Uiso 1 1 calc R U . . .
C14_1 C 0.2827(4) 0.8162(3) 0.61326(14) 0.0449(10) Uani 1 1 d . . . . .
H14_1 H 0.221877 0.810568 0.631793 0.054 Uiso 1 1 calc R U . . .
C15_1 C 0.3973(3) 0.8099(3) 0.64256(14) 0.0382(9) Uani 1 1 d . . . . .
H15_1 H 0.414784 0.801595 0.681151 0.046 Uiso 1 1 calc R U . . .
C16_1 C 0.4857(3) 0.8159(3) 0.61509(12) 0.0317(8) Uani 1 1 d . . . . .
C1_2 C 0.6427(3) 0.9717(3) 0.71596(12) 0.0285(8) Uani 1 1 d . . . . .
C2_2 C 0.6706(3) 1.0381(3) 0.67422(12) 0.0295(8) Uani 1 1 d . . . . .
H2_2 H 0.726828 1.009568 0.656159 0.035 Uiso 1 1 calc R U . . .
C3_2 C 0.6179(3) 1.1445(3) 0.65870(13) 0.0363(9) Uani 1 1 d . . . . .
H3_2 H 0.638929 1.188549 0.630501 0.044 Uiso 1 1 calc R U . . .
C4_2 C 0.5352(3) 1.1870(3) 0.68382(14) 0.0408(10) Uani 1 1 d . . . . .
H4_2 H 0.498242 1.259477 0.672612 0.049 Uiso 1 1 calc R U . . .
C5_2 C 0.5065(3) 1.1238(3) 0.72526(15) 0.0426(10) Uani 1 1 d . . . . .
H5_2 H 0.449361 1.152568 0.742702 0.051 Uiso 1 1 calc R U . . .
C6_2 C 0.5610(3) 1.0178(3) 0.74167(13) 0.0364(9) Uani 1 1 d . . . . .
H6_2 H 0.541992 0.976093 0.771044 0.044 Uiso 1 1 calc R U . . .
C1_3 C 0.7887(3) 0.8938(3) 0.83418(12) 0.0296(8) Uani 1 1 d . . . . .
C2_3 C 0.8510(3) 0.9962(3) 0.83474(13) 0.0348(9) Uani 1 1 d . . . . .
H2_3 H 0.875797 1.018865 0.802988 0.042 Uiso 1 1 calc R U . . .
C3_3 C 0.8779(4) 1.0663(3) 0.88113(14) 0.0439(10) Uani 1 1 d . . . . .
H3_3 H 0.921509 1.135932 0.880970 0.053 Uiso 1 1 calc R U . . .
C4_3 C 0.8413(4) 1.0349(3) 0.92760(14) 0.0463(11) Uani 1 1 d . . . . .
H4_3 H 0.859991 1.082530 0.959371 0.056 Uiso 1 1 calc R U . . .
C5_3 C 0.7777(4) 0.9344(3) 0.92738(14) 0.0439(10) Uani 1 1 d . . . . .
H5_3 H 0.751782 0.913108 0.959015 0.053 Uiso 1 1 calc R U . . .
C6_3 C 0.7511(3) 0.8638(3) 0.88138(13) 0.0362(9) Uani 1 1 d . . . . .
H6_3 H 0.707126 0.794607 0.881756 0.043 Uiso 1 1 calc R U . . .
C1_4 C 0.9022(3) 0.6686(3) 0.84441(12) 0.0295(8) Uani 1 1 d . . . . .
C2_4 C 1.0107(3) 0.7216(3) 0.85905(13) 0.0338(8) Uani 1 1 d . . . . .
H2_4 H 1.027195 0.787033 0.838845 0.041 Uiso 1 1 calc R U . . .
C3_4 C 1.0942(3) 0.6803(3) 0.90247(13) 0.0389(9) Uani 1 1 d . . . . .
H3_4 H 1.168143 0.716179 0.911641 0.047 Uiso 1 1 calc R U . . .
C4_4 C 1.0699(4) 0.5858(3) 0.93277(14) 0.0454(10) Uani 1 1 d . . . . .
H4_4 H 1.127785 0.555118 0.961912 0.054 Uiso 1 1 calc R U . . .
C5_4 C 0.9611(4) 0.5372(3) 0.92020(13) 0.0430(10) Uani 1 1 d . . . . .
H5_4 H 0.942953 0.475708 0.942203 0.052 Uiso 1 1 calc R U . . .
C6_4 C 0.8780(3) 0.5767(3) 0.87601(13) 0.0339(9) Uani 1 1 d . . . . .
H6_4 H 0.804044 0.540752 0.867243 0.041 Uiso 1 1 calc R U . . .
C1_5 C 0.8490(3) 0.5002(3) 0.75714(11) 0.0240(7) Uani 1 1 d . . . . .
C2_5 C 0.9674(3) 0.4814(3) 0.77464(12) 0.0300(8) Uani 1 1 d . . . . .
H2_5 H 1.018433 0.546415 0.778990 0.036 Uiso 1 1 calc R U . . .
C3_5 C 1.0123(3) 0.3696(3) 0.78585(12) 0.0315(8) Uani 1 1 d . . . . .
H3_5 H 1.093383 0.358297 0.797305 0.038 Uiso 1 1 calc R U . . .
C4_5 C 0.9387(3) 0.2753(3) 0.78026(12) 0.0308(8) Uani 1 1 d . . . . .
H4_5 H 0.969005 0.198914 0.788715 0.037 Uiso 1 1 calc R U . . .
C5_5 C 0.8211(3) 0.2911(3) 0.76245(12) 0.0292(8) Uani 1 1 d . . . . .
H5_5 H 0.770851 0.225462 0.758123 0.035 Uiso 1 1 calc R U . . .
C6_5 C 0.7762(3) 0.4024(3) 0.75088(12) 0.0288(8) Uani 1 1 d . . . . .
H6_5 H 0.695121 0.412571 0.738553 0.035 Uiso 1 1 calc R U . . .
C1_6 C 0.7061(3) 0.5719(3) 0.64784(13) 0.0307(8) Uani 1 1 d . . . . .
C2_6 C 0.7954(4) 0.5309(3) 0.62512(13) 0.0376(9) Uani 1 1 d . . . . .
H2_6 H 0.873259 0.549326 0.642023 0.045 Uiso 1 1 calc R U . . .
C3_6 C 0.7708(4) 0.4638(3) 0.57826(14) 0.0472(11) Uani 1 1 d . . . . .
H3_6 H 0.831912 0.437645 0.562751 0.057 Uiso 1 1 calc R U . . .
C4_6 C 0.6594(5) 0.4347(3) 0.55396(15) 0.0547(13) Uani 1 1 d . . . . .
H4_6 H 0.643380 0.389366 0.521435 0.066 Uiso 1 1 calc R U . . .
C5_6 C 0.5695(4) 0.4712(3) 0.57676(15) 0.0509(12) Uani 1 1 d . . . . .
H5_6 H 0.492302 0.448934 0.560589 0.061 Uiso 1 1 calc R U . . .
C6_6 C 0.5935(4) 0.5409(3) 0.62357(14) 0.0396(9) Uani 1 1 d . . . . .
H6_6 H 0.532228 0.567291 0.638871 0.047 Uiso 1 1 calc R U . . .

loop_
_atom_site_aniso_label
_atom_site_aniso_U_11
_atom_site_aniso_U_22
_atom_site_aniso_U_33
_atom_site_aniso_U_23
_atom_site_aniso_U_13
_atom_site_aniso_U_12
B1_1 0.024(2) 0.0234(18) 0.0298(19) -0.0021(15) 0.0151(16) 0.0008(16)
C1_1 0.026(2) 0.0238(16) 0.0302(16) 0.0000(13) 0.0102(14) -0.0022(15)
C2_1 0.027(2) 0.0266(17) 0.0300(16) -0.0011(13) 0.0131(14) -0.0056(15)
C3_1 0.025(2) 0.0263(17) 0.0263(16) 0.0021(13) 0.0080(14) -0.0024(15)
C4_1 0.031(2) 0.0241(17) 0.0394(19) -0.0014(14) 0.0145(16) -0.0029(16)
N1_1 0.0231(17) 0.0220(14) 0.0306(14) 0.0003(11) 0.0064(12) 0.0003(12)
B2_1 0.039(3) 0.0216(19) 0.038(2) -0.0026(16) 0.0148(19) -0.0009(19)
C5_1 0.036(2) 0.0268(17) 0.0296(17) -0.0018(14) 0.0061(15) 0.0005(17)
C6_1 0.046(3) 0.039(2) 0.042(2) -0.0041(16) 0.0112(18) 0.003(2)
C7_1 0.060(3) 0.043(2) 0.045(2) -0.0060(18) 0.023(2) -0.001(2)
C8_1 0.072(4) 0.042(2) 0.038(2) -0.0047(17) 0.023(2) -0.006(2)
C9_1 0.061(3) 0.044(2) 0.0295(19) -0.0023(16) 0.0044(18) -0.003(2)
C10_1 0.046(3) 0.0256(17) 0.0321(18) -0.0029(14) 0.0055(17) -0.0024(17)
C11_1 0.044(3) 0.0264(17) 0.0330(18) 0.0000(14) -0.0010(17) -0.0007(18)
C12_1 0.044(3) 0.043(2) 0.038(2) -0.0004(16) -0.0005(18) 0.000(2)
C13_1 0.036(3) 0.053(3) 0.056(3) 0.0000(19) -0.008(2) 0.006(2)
C14_1 0.036(3) 0.051(2) 0.047(2) 0.0009(18) 0.0071(18) 0.002(2)
C15_1 0.037(3) 0.038(2) 0.0367(19) 0.0036(15) 0.0026(17) -0.0051(19)
C16_1 0.039(2) 0.0252(17) 0.0294(17) 0.0008(13) 0.0042(16) 0.0007(17)
C1_2 0.026(2) 0.0300(17) 0.0267(16) -0.0049(14) 0.0006(14) 0.0005(16)
C2_2 0.029(2) 0.0294(18) 0.0290(17) -0.0039(14) 0.0048(14) 0.0000(16)
C3_2 0.043(3) 0.0330(19) 0.0295(17) -0.0004(14) 0.0011(16) 0.0020(18)
C4_2 0.034(2) 0.034(2) 0.045(2) -0.0017(17) -0.0078(17) 0.0077(18)
C5_2 0.032(2) 0.042(2) 0.054(2) -0.0092(18) 0.0108(18) 0.0105(19)
C6_2 0.035(2) 0.037(2) 0.0390(19) -0.0050(15) 0.0112(17) 0.0034(18)
C1_3 0.033(2) 0.0256(17) 0.0307(17) 0.0009(14) 0.0094(15) 0.0034(16)
C2_3 0.043(3) 0.0279(18) 0.0360(18) -0.0014(14) 0.0137(17) -0.0060(17)
C3_3 0.066(3) 0.0295(19) 0.038(2) -0.0049(15) 0.017(2) -0.011(2)
C4_3 0.071(3) 0.032(2) 0.038(2) -0.0082(16) 0.016(2) -0.006(2)
C5_3 0.065(3) 0.036(2) 0.0359(19) -0.0007(16) 0.0213(19) -0.001(2)
C6_3 0.048(3) 0.0267(18) 0.0382(19) -0.0004(15) 0.0180(17) -0.0037(18)
C1_4 0.031(2) 0.0271(17) 0.0294(17) -0.0023(14) 0.0058(15) 0.0029(16)
C2_4 0.033(2) 0.0288(18) 0.0377(18) 0.0004(14) 0.0050(16) -0.0014(17)
C3_4 0.032(2) 0.040(2) 0.0384(19) -0.0038(16) -0.0049(16) -0.0048(18)
C4_4 0.047(3) 0.047(2) 0.0329(19) 0.0035(17) -0.0105(18) 0.005(2)
C5_4 0.050(3) 0.046(2) 0.0315(18) 0.0084(16) 0.0067(17) 0.003(2)
C6_4 0.033(2) 0.035(2) 0.0331(18) 0.0018(15) 0.0076(16) -0.0025(17)
C1_5 0.030(2) 0.0222(16) 0.0207(14) 0.0025(12) 0.0067(13) 0.0006(15)
C2_5 0.028(2) 0.0283(18) 0.0338(17) 0.0039(14) 0.0082(15) 0.0010(16)
C3_5 0.026(2) 0.0344(19) 0.0343(18) 0.0032(14) 0.0068(15) 0.0049(17)
C4_5 0.038(2) 0.0235(17) 0.0317(17) -0.0006(14) 0.0106(16) 0.0041(17)
C5_5 0.031(2) 0.0230(17) 0.0317(17) -0.0039(13) 0.0025(14) -0.0032(16)
C6_5 0.028(2) 0.0256(17) 0.0316(17) 0.0009(13) 0.0041(15) 0.0004(16)
C1_6 0.037(2) 0.0229(17) 0.0322(18) 0.0055(13) 0.0081(16) 0.0029(16)
C2_6 0.046(3) 0.0298(18) 0.0394(19) 0.0027(15) 0.0149(17) 0.0076(18)
C3_6 0.071(3) 0.037(2) 0.035(2) 0.0030(16) 0.016(2) 0.016(2)
C4_6 0.090(4) 0.036(2) 0.031(2) -0.0034(16) 0.001(2) 0.016(2)
C5_6 0.063(3) 0.034(2) 0.046(2) 0.0060(17) -0.008(2) 0.003(2)
C6_6 0.050(3) 0.0292(18) 0.0370(19) 0.0064(15) 0.0060(18) 0.0068(19)

loop_
_atom_type_symbol
_atom_type_description
_atom_type_scat_dispersion_real
_atom_type_scat_dispersion_imag
_atom_type_scat_source
C C 0.0033 0.0016 'International Tables Vol C Tables 4.2.6.8 and 6.1.1.4'
H H 0.0000 0.0000 'International Tables Vol C Tables 4.2.6.8 and 6.1.1.4'
B B 0.0013 0.0007 'International Tables Vol C Tables 4.2.6.8 and 6.1.1.4'
N N 0.0061 0.0033 'International Tables Vol C Tables 4.2.6.8 and 6.1.1.4'

loop_
_exptl_crystal_face_index_h
_exptl_crystal_face_index_k
_exptl_crystal_face_index_l
_exptl_crystal_face_perp_dist
1.00 -1.00 0.00 0.0550
-1.00 1.00 0.00 0.1000
1.00 0.00 -1.00 0.0990
-1.00 0.00 1.00 0.1070
-1.00 1.00 -1.00 0.0770
1.00 -1.00 1.00 0.0610
1.00 1.00 -1.00 0.0790
-1.00 -1.00 1.00 0.0500
1.00 1.00 1.00 0.0880
-1.00 -1.00 -1.00 0.0780
0.00 -1.00 1.00 0.0310
0.00 -1.00 0.00 0.0290
0.00 1.00 0.00 0.0790
0.00 0.00 -1.00 0.0500
0.00 0.00 1.00 0.0680

loop_
_geom_angle_atom_site_label_1
_geom_angle_atom_site_label_2
_geom_angle_atom_site_label_3
_geom_angle
_geom_angle_site_symmetry_1
_geom_angle_site_symmetry_3
_geom_angle_publ_flag
N1_1 B1_1 C1_1 117.7(3) . . ?
N1_1 B1_1 C1_2 116.6(3) . . ?
C1_1 B1_1 C1_2 125.6(3) . . ?
C2_1 C1_1 B1_1 118.7(3) . . ?
C2_1 C1_1 C1_3 118.7(3) . . ?
B1_1 C1_1 C1_3 122.6(3) . . ?
C1_1 C2_1 C3_1 121.5(3) . . ?
C1_1 C2_1 C1_4 121.0(3) . . ?
C3_1 C2_1 C1_4 117.5(3) . . ?
C4_1 C3_1 C2_1 120.1(3) . . ?
C4_1 C3_1 C1_5 120.0(3) . . ?
C2_1 C3_1 C1_5 120.0(3) . . ?
C3_1 C4_1 N1_1 120.4(3) . . ?
C3_1 C4_1 C1_6 124.2(3) . . ?
N1_1 C4_1 C1_6 115.5(3) . . ?
C4_1 N1_1 B1_1 121.6(3) . . ?
C4_1 N1_1 B2_1 118.4(3) . . ?
B1_1 N1_1 B2_1 120.0(3) . . ?
N1_1 B2_1 C16_1 126.1(3) . . ?
N1_1 B2_1 C5_1 128.5(3) . . ?
C16_1 B2_1 C5_1 105.4(3) . . ?
C6_1 C5_1 C10_1 118.9(3) . . ?
C6_1 C5_1 B2_1 134.6(3) . . ?
C10_1 C5_1 B2_1 106.5(3) . . ?
C5_1 C6_1 C7_1 120.2(4) . . ?
C5_1 C6_1 H6_1 119.9 . . ?
C7_1 C6_1 H6_1 119.9 . . ?
C8_1 C7_1 C6_1 120.0(4) . . ?
C8_1 C7_1 H7_1 120.0 . . ?
C6_1 C7_1 H7_1 120.0 . . ?
C7_1 C8_1 C9_1 120.6(4) . . ?
C7_1 C8_1 H8_1 119.7 . . ?
C9_1 C8_1 H8_1 119.7 . . ?
C10_1 C9_1 C8_1 119.8(4) . . ?
C10_1 C9_1 H9_1 120.1 . . ?
C8_1 C9_1 H9_1 120.1 . . ?
C9_1 C10_1 C5_1 120.4(4) . . ?
C9_1 C10_1 C11_1 129.5(4) . . ?
C5_1 C10_1 C11_1 110.1(3) . . ?
C12_1 C11_1 C16_1 121.3(4) . . ?
C12_1 C11_1 C10_1 128.1(3) . . ?
C16_1 C11_1 C10_1 110.5(3) . . ?
C11_1 C12_1 C13_1 119.0(3) . . ?
C11_1 C12_1 H12_1 120.5 . . ?
C13_1 C12_1 H12_1 120.5 . . ?
C14_1 C13_1 C12_1 121.0(4) . . ?
C14_1 C13_1 H13_1 119.5 . . ?
C12_1 C13_1 H13_1 119.5 . . ?
C13_1 C14_1 C15_1 119.9(4) . . ?
C13_1 C14_1 H14_1 120.0 . . ?
C15_1 C14_1 H14_1 120.0 . . ?
C16_1 C15_1 C14_1 119.8(3) . . ?
C16_1 C15_1 H15_1 120.1 . . ?
C14_1 C15_1 H15_1 120.1 . . ?
C15_1 C16_1 C11_1 119.0(4) . . ?
C15_1 C16_1 B2_1 133.4(3) . . ?
C11_1 C16_1 B2_1 107.4(3) . . ?
C6_2 C1_2 C2_2 117.2(3) . . ?
C6_2 C1_2 B1_1 121.4(3) . . ?
C2_2 C1_2 B1_1 121.3(3) . . ?
C3_2 C2_2 C1_2 121.3(3) . . ?
C3_2 C2_2 H2_2 119.4 . . ?
C1_2 C2_2 H2_2 119.4 . . ?
C4_2 C3_2 C2_2 120.4(3) . . ?
C4_2 C3_2 H3_2 119.8 . . ?
C2_2 C3_2 H3_2 119.8 . . ?
C5_2 C4_2 C3_2 119.6(3) . . ?
C5_2 C4_2 H4_2 120.2 . . ?
C3_2 C4_2 H4_2 120.2 . . ?
C4_2 C5_2 C6_2 120.1(4) . . ?
C4_2 C5_2 H5_2 119.9 . . ?
C6_2 C5_2 H5_2 119.9 . . ?
C5_2 C6_2 C1_2 121.4(3) . . ?
C5_2 C6_2 H6_2 119.3 . . ?
C1_2 C6_2 H6_2 119.3 . . ?
C2_3 C1_3 C6_3 118.2(3) . . ?
C2_3 C1_3 C1_1 121.1(3) . . ?
C6_3 C1_3 C1_1 120.6(3) . . ?
C1_3 C2_3 C3_3 121.0(3) . . ?
C1_3 C2_3 H2_3 119.5 . . ?
C3_3 C2_3 H2_3 119.5 . . ?
C4_3 C3_3 C2_3 120.1(3) . . ?
C4_3 C3_3 H3_3 119.9 . . ?
C2_3 C3_3 H3_3 119.9 . . ?
C5_3 C4_3 C3_3 119.6(3) . . ?
C5_3 C4_3 H4_3 120.2 . . ?
C3_3 C4_3 H4_3 120.2 . . ?
C4_3 C5_3 C6_3 120.6(3) . . ?
C4_3 C5_3 H5_3 119.7 . . ?
C6_3 C5_3 H5_3 119.7 . . ?
C5_3 C6_3 C1_3 120.5(3) . . ?
C5_3 C6_3 H6_3 119.7 . . ?
C1_3 C6_3 H6_3 119.7 . . ?
C6_4 C1_4 C2_4 118.7(3) . . ?
C6_4 C1_4 C2_1 121.1(3) . . ?
C2_4 C1_4 C2_1 119.9(3) . . ?
C3_4 C2_4 C1_4 120.9(3) . . ?
C3_4 C2_4 H2_4 119.6 . . ?
C1_4 C2_4 H2_4 119.6 . . ?
C2_4 C3_4 C4_4 119.8(4) . . ?
C2_4 C3_4 H3_4 120.1 . . ?
C4_4 C3_4 H3_4 120.1 . . ?
C5_4 C4_4 C3_4 119.5(3) . . ?
C5_4 C4_4 H4_4 120.3 . . ?
C3_4 C4_4 H4_4 120.3 . . ?
C4_4 C5_4 C6_4 120.9(4) . . ?
C4_4 C5_4 H5_4 119.6 . . ?
C6_4 C5_4 H5_4 119.6 . . ?
C5_4 C6_4 C1_4 120.2(4) . . ?
C5_4 C6_4 H6_4 119.9 . . ?
C1_4 C6_4 H6_4 119.9 . . ?
C2_5 C1_5 C6_5 117.8(3) . . ?
C2_5 C1_5 C3_1 121.7(3) . . ?
C6_5 C1_5 C3_1 120.4(3) . . ?
C3_5 C2_5 C1_5 121.4(3) . . ?
C3_5 C2_5 H2_5 119.3 . . ?
C1_5 C2_5 H2_5 119.3 . . ?
C4_5 C3_5 C2_5 119.6(3) . . ?
C4_5 C3_5 H3_5 120.2 . . ?
C2_5 C3_5 H3_5 120.2 . . ?
C3_5 C4_5 C5_5 120.4(3) . . ?
C3_5 C4_5 H4_5 119.8 . . ?
C5_5 C4_5 H4_5 119.8 . . ?
C4_5 C5_5 C6_5 120.1(3) . . ?
C4_5 C5_5 H5_5 119.9 . . ?
C6_5 C5_5 H5_5 119.9 . . ?
C5_5 C6_5 C1_5 120.7(3) . . ?
C5_5 C6_5 H6_5 119.6 . . ?
C1_5 C6_5 H6_5 119.6 . . ?
C6_6 C1_6 C2_6 118.9(3) . . ?
C6_6 C1_6 C4_1 120.9(3) . . ?
C2_6 C1_6 C4_1 120.1(3) . . ?
C3_6 C2_6 C1_6 120.3(4) . . ?
C3_6 C2_6 H2_6 119.8 . . ?
C1_6 C2_6 H2_6 119.8 . . ?
C4_6 C3_6 C2_6 120.6(4) . . ?
C4_6 C3_6 H3_6 119.7 . . ?
C2_6 C3_6 H3_6 119.7 . . ?
C3_6 C4_6 C5_6 120.1(4) . . ?
C3_6 C4_6 H4_6 119.9 . . ?
C5_6 C4_6 H4_6 119.9 . . ?
C4_6 C5_6 C6_6 119.5(4) . . ?
C4_6 C5_6 H5_6 120.2 . . ?
C6_6 C5_6 H5_6 120.2 . . ?
C1_6 C6_6 C5_6 120.4(4) . . ?
C1_6 C6_6 H6_6 119.8 . . ?
C5_6 C6_6 H6_6 119.8 . . ?

loop_
_geom_bond_atom_site_label_1
_geom_bond_atom_site_label_2
_geom_bond_distance
_geom_bond_site_symmetry_2
_geom_bond_publ_flag
B1_1 N1_1 1.427(4) . ?
B1_1 C1_1 1.488(5) . ?
B1_1 C1_2 1.565(5) . ?
C1_1 C2_1 1.393(4) . ?
C1_1 C1_3 1.496(4) . ?
C2_1 C3_1 1.428(4) . ?
C2_1 C1_4 1.509(4) . ?
C3_1 C4_1 1.396(5) . ?
C3_1 C1_5 1.498(4) . ?
C4_1 N1_1 1.401(4) . ?
C4_1 C1_6 1.513(4) . ?
N1_1 B2_1 1.485(5) . ?
B2_1 C16_1 1.541(6) . ?
B2_1 C5_1 1.563(5) . ?
C5_1 C6_1 1.393(5) . ?
C5_1 C10_1 1.421(5) . ?
C6_1 C7_1 1.394(5) . ?
C6_1 H6_1 0.9500 . ?
C7_1 C8_1 1.374(6) . ?
C7_1 H7_1 0.9500 . ?
C8_1 C9_1 1.402(6) . ?
C8_1 H8_1 0.9500 . ?
C9_1 C10_1 1.366(5) . ?
C9_1 H9_1 0.9500 . ?
C10_1 C11_1 1.485(6) . ?
C11_1 C12_1 1.364(5) . ?
C11_1 C16_1 1.407(4) . ?
C12_1 C13_1 1.392(6) . ?
C12_1 H12_1 0.9500 . ?
C13_1 C14_1 1.376(5) . ?
C13_1 H13_1 0.9500 . ?
C14_1 C15_1 1.394(5) . ?
C14_1 H14_1 0.9500 . ?
C15_1 C16_1 1.389(5) . ?
C15_1 H15_1 0.9500 . ?
C1_2 C6_2 1.391(5) . ?
C1_2 C2_2 1.397(4) . ?
C2_2 C3_2 1.382(5) . ?
C2_2 H2_2 0.9500 . ?
C3_2 C4_2 1.376(5) . ?
C3_2 H3_2 0.9500 . ?
C4_2 C5_2 1.376(5) . ?
C4_2 H4_2 0.9500 . ?
C5_2 C6_2 1.390(5) . ?
C5_2 H5_2 0.9500 . ?
C6_2 H6_2 0.9500 . ?
C1_3 C2_3 1.383(5) . ?
C1_3 C6_3 1.406(4) . ?
C2_3 C3_3 1.391(5) . ?
C2_3 H2_3 0.9500 . ?
C3_3 C4_3 1.387(5) . ?
C3_3 H3_3 0.9500 . ?
C4_3 C5_3 1.375(5) . ?
C4_3 H4_3 0.9500 . ?
C5_3 C6_3 1.386(5) . ?
C5_3 H5_3 0.9500 . ?
C6_3 H6_3 0.9500 . ?
C1_4 C6_4 1.388(5) . ?
C1_4 C2_4 1.397(5) . ?
C2_4 C3_4 1.379(5) . ?
C2_4 H2_4 0.9500 . ?
C3_4 C4_4 1.390(5) . ?
C3_4 H3_4 0.9500 . ?
C4_4 C5_4 1.377(6) . ?
C4_4 H4_4 0.9500 . ?
C5_4 C6_4 1.382(5) . ?
C5_4 H5_4 0.9500 . ?
C6_4 H6_4 0.9500 . ?
C1_5 C2_5 1.393(5) . ?
C1_5 C6_5 1.401(4) . ?
C2_5 C3_5 1.389(5) . ?
C2_5 H2_5 0.9500 . ?
C3_5 C4_5 1.375(5) . ?
C3_5 H3_5 0.9500 . ?
C4_5 C5_5 1.380(5) . ?
C4_5 H4_5 0.9500 . ?
C5_5 C6_5 1.385(4) . ?
C5_5 H5_5 0.9500 . ?
C6_5 H6_5 0.9500 . ?
C1_6 C6_6 1.384(5) . ?
C1_6 C2_6 1.399(5) . ?
C2_6 C3_6 1.380(5) . ?
C2_6 H2_6 0.9500 . ?
C3_6 C4_6 1.367(6) . ?
C3_6 H3_6 0.9500 . ?
C4_6 C5_6 1.391(6) . ?
C4_6 H4_6 0.9500 . ?
C5_6 C6_6 1.396(5) . ?
C5_6 H5_6 0.9500 . ?
C6_6 H6_6 0.9500 . ?

loop_
_geom_torsion_atom_site_label_1
_geom_torsion_atom_site_label_2
_geom_torsion_atom_site_label_3
_geom_torsion_atom_site_label_4
_geom_torsion
_geom_torsion_site_symmetry_1
_geom_torsion_site_symmetry_2
_geom_torsion_site_symmetry_3
_geom_torsion_site_symmetry_4
_geom_torsion_publ_flag
N1_1 B1_1 C1_1 C2_1 1.7(5) . . . . ?
C1_2 B1_1 C1_1 C2_1 -174.5(3) . . . . ?
N1_1 B1_1 C1_1 C1_3 179.7(3) . . . . ?
C1_2 B1_1 C1_1 C1_3 3.6(5) . . . . ?
B1_1 C1_1 C2_1 C3_1 -3.8(5) . . . . ?
C1_3 C1_1 C2_1 C3_1 178.1(3) . . . . ?
B1_1 C1_1 C2_1 C1_4 172.7(3) . . . . ?
C1_3 C1_1 C2_1 C1_4 -5.4(5) . . . . ?
C1_1 C2_1 C3_1 C4_1 3.4(5) . . . . ?
C1_4 C2_1 C3_1 C4_1 -173.2(3) . . . . ?
C1_1 C2_1 C3_1 C1_5 -175.8(3) . . . . ?
C1_4 C2_1 C3_1 C1_5 7.7(5) . . . . ?
C2_1 C3_1 C4_1 N1_1 -0.8(5) . . . . ?
C1_5 C3_1 C4_1 N1_1 178.4(3) . . . . ?
C2_1 C3_1 C4_1 C1_6 -179.4(3) . . . . ?
C1_5 C3_1 C4_1 C1_6 -0.3(5) . . . . ?
C3_1 C4_1 N1_1 B1_1 -1.3(5) . . . . ?
C1_6 C4_1 N1_1 B1_1 177.5(3) . . . . ?
C3_1 C4_1 N1_1 B2_1 177.7(3) . . . . ?
C1_6 C4_1 N1_1 B2_1 -3.5(4) . . . . ?
C1_1 B1_1 N1_1 C4_1 0.8(5) . . . . ?
C1_2 B1_1 N1_1 C4_1 177.3(3) . . . . ?
C1_1 B1_1 N1_1 B2_1 -178.1(3) . . . . ?
C1_2 B1_1 N1_1 B2_1 -1.7(5) . . . . ?
C4_1 N1_1 B2_1 C16_1 111.7(4) . . . . ?
B1_1 N1_1 B2_1 C16_1 -69.2(5) . . . . ?
C4_1 N1_1 B2_1 C5_1 -65.5(5) . . . . ?
B1_1 N1_1 B2_1 C5_1 113.5(4) . . . . ?
N1_1 B2_1 C5_1 C6_1 -4.1(6) . . . . ?
C16_1 B2_1 C5_1 C6_1 178.2(4) . . . . ?
N1_1 B2_1 C5_1 C10_1 177.5(3) . . . . ?
C16_1 B2_1 C5_1 C10_1 -0.2(3) . . . . ?
C10_1 C5_1 C6_1 C7_1 1.5(5) . . . . ?
B2_1 C5_1 C6_1 C7_1 -176.6(3) . . . . ?
C5_1 C6_1 C7_1 C8_1 -0.1(5) . . . . ?
C6_1 C7_1 C8_1 C9_1 -0.6(6) . . . . ?
C7_1 C8_1 C9_1 C10_1 0.0(6) . . . . ?
C8_1 C9_1 C10_1 C5_1 1.5(5) . . . . ?
C8_1 C9_1 C10_1 C11_1 179.9(3) . . . . ?
C6_1 C5_1 C10_1 C9_1 -2.2(5) . . . . ?
B2_1 C5_1 C10_1 C9_1 176.5(3) . . . . ?
C6_1 C5_1 C10_1 C11_1 179.1(3) . . . . ?
B2_1 C5_1 C10_1 C11_1 -2.3(4) . . . . ?
C9_1 C10_1 C11_1 C12_1 9.6(6) . . . . ?
C5_1 C10_1 C11_1 C12_1 -171.8(3) . . . . ?
C9_1 C10_1 C11_1 C16_1 -174.4(3) . . . . ?
C5_1 C10_1 C11_1 C16_1 4.2(4) . . . . ?
C16_1 C11_1 C12_1 C13_1 0.5(5) . . . . ?
C10_1 C11_1 C12_1 C13_1 176.1(3) . . . . ?
C11_1 C12_1 C13_1 C14_1 1.2(6) . . . . ?
C12_1 C13_1 C14_1 C15_1 -0.8(6) . . . . ?
C13_1 C14_1 C15_1 C16_1 -1.2(6) . . . . ?
C14_1 C15_1 C16_1 C11_1 2.8(5) . . . . ?
C14_1 C15_1 C16_1 B2_1 -170.2(4) . . . . ?
C12_1 C11_1 C16_1 C15_1 -2.5(5) . . . . ?
C10_1 C11_1 C16_1 C15_1 -178.8(3) . . . . ?
C12_1 C11_1 C16_1 B2_1 172.2(3) . . . . ?
C10_1 C11_1 C16_1 B2_1 -4.1(4) . . . . ?
N1_1 B2_1 C16_1 C15_1 -1.5(6) . . . . ?
C5_1 B2_1 C16_1 C15_1 176.2(3) . . . . ?
N1_1 B2_1 C16_1 C11_1 -175.1(3) . . . . ?
C5_1 B2_1 C16_1 C11_1 2.6(3) . . . . ?
N1_1 B1_1 C1_2 C6_2 122.0(4) . . . . ?
C1_1 B1_1 C1_2 C6_2 -61.8(5) . . . . ?
N1_1 B1_1 C1_2 C2_2 -55.4(4) . . . . ?
C1_1 B1_1 C1_2 C2_2 120.8(4) . . . . ?
C6_2 C1_2 C2_2 C3_2 -0.9(5) . . . . ?
B1_1 C1_2 C2_2 C3_2 176.6(3) . . . . ?
C1_2 C2_2 C3_2 C4_2 -0.7(5) . . . . ?
C2_2 C3_2 C4_2 C5_2 1.1(5) . . . . ?
C3_2 C4_2 C5_2 C6_2 0.2(6) . . . . ?
C4_2 C5_2 C6_2 C1_2 -1.8(5) . . . . ?
C2_2 C1_2 C6_2 C5_2 2.1(5) . . . . ?
B1_1 C1_2 C6_2 C5_2 -175.4(3) . . . . ?
C2_1 C1_1 C1_3 C2_3 113.3(4) . . . . ?
B1_1 C1_1 C1_3 C2_3 -64.8(5) . . . . ?
C2_1 C1_1 C1_3 C6_3 -63.1(5) . . . . ?
B1_1 C1_1 C1_3 C6_3 118.8(4) . . . . ?
C6_3 C1_3 C2_3 C3_3 1.4(5) . . . . ?
C1_1 C1_3 C2_3 C3_3 -175.1(3) . . . . ?
C1_3 C2_3 C3_3 C4_3 -0.7(6) . . . . ?
C2_3 C3_3 C4_3 C5_3 -0.4(6) . . . . ?
C3_3 C4_3 C5_3 C6_3 0.7(6) . . . . ?
C4_3 C5_3 C6_3 C1_3 0.0(6) . . . . ?
C2_3 C1_3 C6_3 C5_3 -1.0(5) . . . . ?
C1_1 C1_3 C6_3 C5_3 175.5(3) . . . . ?
C1_1 C2_1 C1_4 C6_4 117.4(4) . . . . ?
C3_1 C2_1 C1_4 C6_4 -66.0(4) . . . . ?
C1_1 C2_1 C1_4 C2_4 -68.9(4) . . . . ?
C3_1 C2_1 C1_4 C2_4 107.7(4) . . . . ?
C6_4 C1_4 C2_4 C3_4 3.0(5) . . . . ?
C2_1 C1_4 C2_4 C3_4 -170.8(3) . . . . ?
C1_4 C2_4 C3_4 C4_4 -1.1(5) . . . . ?
C2_4 C3_4 C4_4 C5_4 -2.2(6) . . . . ?
C3_4 C4_4 C5_4 C6_4 3.7(6) . . . . ?
C4_4 C5_4 C6_4 C1_4 -1.8(6) . . . . ?
C2_4 C1_4 C6_4 C5_4 -1.6(5) . . . . ?
C2_1 C1_4 C6_4 C5_4 172.2(3) . . . . ?
C4_1 C3_1 C1_5 C2_5 121.6(4) . . . . ?
C2_1 C3_1 C1_5 C2_5 -59.3(4) . . . . ?
C4_1 C3_1 C1_5 C6_5 -61.7(4) . . . . ?
C2_1 C3_1 C1_5 C6_5 117.4(3) . . . . ?
C6_5 C1_5 C2_5 C3_5 -0.3(4) . . . . ?
C3_1 C1_5 C2_5 C3_5 176.4(3) . . . . ?
C1_5 C2_5 C3_5 C4_5 -0.8(5) . . . . ?
C2_5 C3_5 C4_5 C5_5 1.5(4) . . . . ?
C3_5 C4_5 C5_5 C6_5 -1.0(5) . . . . ?
C4_5 C5_5 C6_5 C1_5 -0.1(5) . . . . ?
C2_5 C1_5 C6_5 C5_5 0.8(4) . . . . ?
C3_1 C1_5 C6_5 C5_5 -176.0(3) . . . . ?
C3_1 C4_1 C1_6 C6_6 118.4(4) . . . . ?
N1_1 C4_1 C1_6 C6_6 -60.3(4) . . . . ?
C3_1 C4_1 C1_6 C2_6 -64.0(5) . . . . ?
N1_1 C4_1 C1_6 C2_6 117.2(3) . . . . ?
C6_6 C1_6 C2_6 C3_6 2.0(5) . . . . ?
C4_1 C1_6 C2_6 C3_6 -175.6(3) . . . . ?
C1_6 C2_6 C3_6 C4_6 -1.2(5) . . . . ?
C2_6 C3_6 C4_6 C5_6 -0.9(6) . . . . ?
C3_6 C4_6 C5_6 C6_6 2.0(6) . . . . ?
C2_6 C1_6 C6_6 C5_6 -0.8(5) . . . . ?
C4_1 C1_6 C6_6 C5_6 176.7(3) . . . . ?
C4_6 C5_6 C6_6 C1_6 -1.2(5) . . . . ?
